data_1511764
loop_
_publ_author_name
'Miguel Quir\'os'
'Juan M. Salas'
'M. Purificaci\'on S\'anchez'
'Andr\'e L. Beauchamp'
'Xavier Solans'

_publ_section_title
;
 Palladium(II)-Purine Nucleoside Complexes: Synthesis, Characterization
 and X-ray Determination
;
_journal_name_full 'Inorganica Chimica Acta'
_journal_page_first 213
_journal_page_last 220
_journal_paper_doi 10.1016/S0020-1693(00)82927-8
_journal_volume 204
_journal_year 1993
_chemical_formula_moiety
;
C20 H24 Br2 N8 O10 Pd1,3(H2 O1)
;
_chemical_formula_sum 'C20 H30 Br2 N8 O13 Pd'
_chemical_formula_weight 856.7
_chemical_name_systematic
;
trans-Dibromo-bis(inosine)-palladium(ii) trihydrate
;
_space_group_IT_number 1
_symmetry_cell_setting triclinic
_symmetry_Int_Tables_number 1
_symmetry_space_group_name_Hall 'P 1'
_symmetry_space_group_name_H-M 'P 1'
_atom_sites_solution_primary heavy
_atom_sites_solution_secondary difmap
_audit_creation_date 1993-12-13
_cell_angle_alpha 85.10(4)
_cell_angle_beta 73.24(3)
_cell_angle_gamma 89.17(4)
_cell_formula_units_Z 1
_cell_length_a 6.962(3)
_cell_length_b 10.242(7)
_cell_length_c 10.547(4)
_cell_measurement_temperature 200(2)
_cell_volume 717.4(7)
_diffrn_ambient_temperature 200
_diffrn_measurement_device_type 'Enraf-Nonius CAD-4'
_diffrn_radiation_type MoK\a
_diffrn_radiation_wavelength 0.71073
_diffrn_reflns_limit_h_max 8
_diffrn_reflns_limit_h_min -8
_diffrn_reflns_limit_k_max 12
_diffrn_reflns_limit_k_min -12
_diffrn_reflns_limit_l_max 12
_diffrn_reflns_limit_l_min -12
_diffrn_reflns_number 5040
_diffrn_reflns_theta_max 25.00
_diffrn_reflns_theta_min 1.50
_exptl_absorpt_coefficient_mu 3.472
_exptl_absorpt_correction_T_max 0.322
_exptl_absorpt_correction_T_min 0.631
_exptl_absorpt_correction_type numerical
_exptl_crystal_density_diffrn 1.983
_exptl_crystal_F_000 426
_exptl_crystal_size_max 0.53
_exptl_crystal_size_mid 0.34
_exptl_crystal_size_min 0.14
_refine_ls_extinction_method none
_refine_ls_goodness_of_fit_ref 1.01
_refine_ls_matrix_type full
_refine_ls_number_reflns 2326
_refine_ls_R_factor_gt 0.026
_refine_ls_shift/su_max 0.2
_refine_ls_structure_factor_coef F
_refine_ls_weighting_scheme unit
_refine_ls_wR_factor_ref 0.026
_reflns_number_gt 2326
_reflns_number_total 2520
_reflns_threshold_expression >3sigma(I)
_cod_data_source_file PdIsBr.cif
_cod_data_source_block PdIsBr
_cod_original_cell_volume 717(1)
_cod_original_formula_sum 'C20 H30 Br2 N8 O13 Pd1'
_cod_database_code 1511764

loop_
_symmetry_equiv_pos_site_id
_symmetry_equiv_pos_as_xyz
1 x,y,z

loop_
_atom_site_label
_atom_site_type_symbol
_atom_site_fract_x
_atom_site_fract_y
_atom_site_fract_z
_atom_site_B_iso_or_equiv
Pd Pd 0.00000 0.00000 0.00000 1.40
Br1 Br -0.2817(2) 0.1260(1) -0.0335(1) 3.39
Br2 Br 0.2855(2) -0.1330(1) 0.0171(1) 3.28
N1A N -0.1406(10) -0.4516(7) -0.0701(7) 1.73
H1A H -0.085(10) -0.491(6) -0.141(4) 4
N1B N 0.1804(10) 0.4354(7) 0.0955(7) 1.73
H1B H 0.137(10) 0.463(7) 0.174(3) 4
C2A C -0.2534(12) -0.5256(8) 0.0360(8) 1.92
H2A H -0.258(11) -0.617(2) 0.027(7) 4
C2B C 0.3124(12) 0.5055(8) -0.0042(8) 1.92
H2B H 0.333(11) 0.593(3) 0.014(7) 4
N3A N -0.3408(10) -0.4836(6) 0.1547(6) 1.66
N3B N 0.4003(9) 0.4664(6) -0.1214(6) 1.66
C4A C -0.3008(12) -0.3537(8) 0.1561(7) 1.40
C4B C 0.3443(12) 0.3442(8) -0.1317(7) 1.40
C5A C -0.1852(13) -0.2724(8) 0.0545(8) 1.44
C5B C 0.2076(13) 0.2640(8) -0.0361(8) 1.44
C6A C -0.0970(13) -0.3173(9) -0.0725(8) 1.71
C6B C 0.1194(13) 0.3077(9) 0.0923(8) 1.71
O6A O -0.0001(11) -0.2556(7) -0.1752(6) 2.78
O6B O 0.0046(11) 0.2495(7) 0.1904(6) 2.78
N7A N -0.1817(11) -0.1498(7) 0.0984(7) 1.70
N7B N 0.1853(11) 0.1484(7) -0.0905(7) 1.70
C8A C -0.2900(13) -0.1578(9) 0.2247(9) 1.71
H8A H -0.344(11) -0.082(5) 0.268(7) 4
C8B C 0.3032(14) 0.1582(9) -0.2121(8) 1.71
H8B H 0.300(13) 0.099(6) -0.276(7) 4
N9A N -0.3659(10) -0.2812(6) 0.2647(6) 1.37
N9B N 0.4062(10) 0.2760(6) -0.2433(6) 1.37
C1'A C -0.4978(12) -0.3332(8) 0.3934(8) 1.59
H1'A H -0.475(11) -0.425(2) 0.395(8) 4
C1'B C 0.5546(12) 0.3216(8) -0.3682(7) 1.43
H1'B H 0.603(11) 0.396(5) -0.339(7) 4
O1'A O -0.7006(7) -0.3194(5) 0.3928(5) 1.85
O1'B O 0.4530(7) 0.3502(5) -0.4669(5) 1.79
C2'A C -0.4759(11) -0.2649(7) 0.5102(7) 1.89
H2'A H -0.336(3) -0.248(7) 0.492(8) 4
C2'B C 0.7147(11) 0.2226(7) -0.4187(8) 1.65
H2'B H 0.737(11) 0.154(5) -0.358(6) 4
O2'A O -0.5336(10) -0.3608(6) 0.6217(5) 3.47
H2OA H -0.520(14) -0.347(9) 0.692(5) 4
O2'B O 0.8941(7) 0.2967(5) -0.4818(5) 2.03
H2OB H 0.999(7) 0.260(8) -0.498(9) 4
C3'A C -0.6373(14) -0.1582(9) 0.5250(9) 1.54
H3'A H -0.597(11) -0.089(5) 0.456(5) 4
C3'B C 0.6335(14) 0.1607(9) -0.5203(9) 1.54
H3'B H 0.526(8) 0.104(6) -0.470(7) 4
O3'A O -0.7010(9) -0.1062(5) 0.6480(5) 2.47
H3OA H -0.736(14) -0.160(7) 0.710(6) 4
O3'B O 0.7712(8) 0.0856(5) -0.6123(5) 1.89
H3OB H 0.843(12) 0.138(7) -0.664(7) 4
C4'A C -0.8013(11) -0.2235(7) 0.4827(8) 1.61
H4'A H -0.910(8) -0.267(7) 0.548(6) 4
C4'B C 0.5448(11) 0.2780(6) -0.5801(7) 1.33
H4'B H 0.655(7) 0.318(7) -0.647(5) 4
C5'A C -0.9178(12) -0.1330(8) 0.4149(9) 3.04
H51A H -0.964(11) -0.090(7) 0.494(4) 4
H52A H -1.005(9) -0.174(7) 0.376(7) 4
C5'B C 0.3930(11) 0.2524(7) -0.6525(7) 2.20
H51B H 0.451(10) 0.210(7) -0.732(4) 4
H52B H 0.349(11) 0.319(5) -0.705(6) 4
O5'A O -0.7886(10) -0.0451(6) 0.3161(6) 3.45
H5OA H -0.848(13) -0.046(9) 0.262(7) 4
O5'B O 0.2356(7) 0.1701(5) -0.5699(5) 2.40
H5OB H 0.217(14) 0.109(6) -0.608(8) 4
O1W O -0.0039(10) -0.4702(6) 0.3423(6) 2.36
H11W H 0.066(16) -0.446(12) 0.384(11) 4
H12W H -0.037(19) -0.524(9) 0.404(8) 4
O2W O 0.0500(13) 0.4618(9) -0.3175(8) 4.67
H21W H -0.006(18) 0.413(10) -0.350(13) 4
H22W H 0.015(20) 0.532(6) -0.343(12) 4
O3W O -0.3241(14) -0.1576(12) 0.7265(9) 6.15

loop_
_atom_type_symbol
_atom_type_radius_bond
C 0.68
H 0.23
Br 1.21
N 0.68
O 0.68
Pd 1.50
